data_7110054
loop_
_publ_author_name
'Hitomi Yamada'
'Masaatsu Adachi'
'Toshio Nishikawa'

_publ_section_title
;
 Stereocontrolled synthesis of the oxathiabicyclo[3.3.1]nonane core
 structure of tagetitoxin
;
_journal_name_full Chem.Commun.
_journal_page_first 11221
_journal_paper_doi 10.1039/c3cc46949b
_journal_volume 49
_journal_year 2013
_chemical_absolute_configuration syn
_chemical_formula_sum 'C19 H18 N2 O6'
_chemical_formula_weight 370.35
_chemical_name_systematic
; 
 ? 
;
_space_group_IT_number 19
_symmetry_cell_setting orthorhombic
_symmetry_space_group_name_Hall 'P 2ac 2ab'
_symmetry_space_group_name_H-M 'P 21 21 21'
_atom_sites_solution_hydrogens geom
_atom_sites_solution_primary direct
_atom_sites_solution_secondary difmap
_audit_creation_method SHELXL-97
_cell_angle_alpha 90.00
_cell_angle_beta 90.00
_cell_angle_gamma 90.00
_cell_formula_units_Z 4
_cell_length_a 10.4965(6)
_cell_length_b 11.6262(7)
_cell_length_c 14.6325(9)
_cell_measurement_reflns_used 4436
_cell_measurement_temperature 93
_cell_measurement_theta_max 27.65
_cell_measurement_theta_min 2.24
_cell_volume 1785.67(18)
_computing_cell_refinement 'APEX2 (Bruker AXS, 2006)'
_computing_data_collection 'Bruker Instrument Service (Bruker AXS)'
_computing_data_reduction 'SAINT (Bruker AXS, 2004)'
_computing_molecular_graphics 'XSHEL (Bruker AXS,2002)'
_computing_publication_material 'XCIF (Bruker AXS, 2001)'
_computing_structure_refinement 'SHELXL-97 (Sheldrick, 1997)'
_computing_structure_solution 'SHELXS-97 (Sheldrick, 1997)'
_diffrn_ambient_temperature 93
_diffrn_detector_area_resol_mean 8.333
_diffrn_measured_fraction_theta_full 0.999
_diffrn_measured_fraction_theta_max 0.999
_diffrn_measurement_device_type 'Bruker APEXII CCD area detector'
_diffrn_measurement_method 'phi and omega scans'
_diffrn_radiation_monochromator 'Bruker Helios multilayer confocal mirror'
_diffrn_radiation_source 'Bruker TXS fine-focus rotating anode'
_diffrn_radiation_type MoK\a
_diffrn_radiation_wavelength 0.71073
_diffrn_reflns_av_R_equivalents 0.0272
_diffrn_reflns_av_sigmaI/netI 0.0306
_diffrn_reflns_limit_h_max 11
_diffrn_reflns_limit_h_min -12
_diffrn_reflns_limit_k_max 13
_diffrn_reflns_limit_k_min -9
_diffrn_reflns_limit_l_max 16
_diffrn_reflns_limit_l_min -17
_diffrn_reflns_number 8700
_diffrn_reflns_theta_full 25.17
_diffrn_reflns_theta_max 25.17
_diffrn_reflns_theta_min 2.24
_exptl_absorpt_coefficient_mu 0.104
_exptl_absorpt_correction_T_max 0.9836
_exptl_absorpt_correction_T_min 0.9805
_exptl_absorpt_correction_type multi-scan
_exptl_absorpt_process_details
;
Sheldrick, G. M. (2008) SADABS. University of G\"ottingen, Germany.
;
_exptl_crystal_colour colorless
_exptl_crystal_density_diffrn 1.378
_exptl_crystal_density_method 'not measured'
_exptl_crystal_description block
_exptl_crystal_F_000 776
_exptl_crystal_size_max 0.19
_exptl_crystal_size_mid 0.16
_exptl_crystal_size_min 0.16
_refine_diff_density_max 0.270
_refine_diff_density_min -0.173
_refine_diff_density_rms 0.033
_refine_ls_abs_structure_details 'Flack H D (1983), Acta Cryst. A39, 876-881'
_refine_ls_abs_structure_Flack -0.9(8)
_refine_ls_extinction_coef 0.0094(10)
_refine_ls_extinction_expression Fc^*^=kFc[1+0.001xFc^2^\l^3^/sin(2\q)]^-1/4^
_refine_ls_extinction_method SHELXL
_refine_ls_goodness_of_fit_ref 1.040
_refine_ls_hydrogen_treatment mixed
_refine_ls_matrix_type full
_refine_ls_number_parameters 254
_refine_ls_number_reflns 3208
_refine_ls_number_restraints 71
_refine_ls_restrained_S_all 1.029
_refine_ls_R_factor_all 0.0317
_refine_ls_R_factor_gt 0.0299
_refine_ls_shift/su_max 0.006
_refine_ls_shift/su_mean 0.000
_refine_ls_structure_factor_coef Fsqd
_refine_ls_weighting_details 'calc w=1/[\s^2^(Fo^2^)+(0.0303P)^2^+0.4954P] where P=(Fo^2^+2Fc^2^)/3'
_refine_ls_weighting_scheme calc
_refine_ls_wR_factor_gt 0.0710
_refine_ls_wR_factor_ref 0.0720
_reflns_number_gt 3058
_reflns_number_total 3208
_reflns_threshold_expression >2sigma(I)
_cod_data_source_file c3cc46949b.txt
_cod_data_source_block p212121_a_a
_cod_original_sg_symbol_H-M P2(1)2(1)2(1)
_cod_database_code 7110054

loop_
_symmetry_equiv_pos_as_xyz
'x, y, z'
'-x+1/2, -y, z+1/2'
'-x, y+1/2, -z+1/2'
'x+1/2, -y+1/2, -z'

loop_
_atom_site_label
_atom_site_type_symbol
_atom_site_fract_x
_atom_site_fract_y
_atom_site_fract_z
_atom_site_U_iso_or_equiv
_atom_site_adp_type
_atom_site_occupancy
_atom_site_symmetry_multiplicity
_atom_site_calc_flag
_atom_site_refinement_flags
C1 C 0.40483(16) 0.66460(16) 0.59512(12) 0.0244(4) Uani 1 1 d U
H3 H 0.4667 0.6330 0.6396 0.029 Uiso 1 1 calc R
H2 H 0.4286 0.7455 0.5825 0.029 Uiso 1 1 calc R
C2 C 0.41132(15) 0.59449(14) 0.50571(11) 0.0185(3) Uani 1 1 d U
C3 C 0.54181(16) 0.61289(14) 0.46723(12) 0.0206(4) Uani 1 1 d U
C4 C 0.38248(14) 0.46559(14) 0.52459(11) 0.0178(3) Uani 1 1 d U
H4 H 0.3191 0.4590 0.5753 0.021 Uiso 1 1 calc R
C5 C 0.33639(15) 0.39655(13) 0.44198(11) 0.0167(3) Uani 1 1 d U
H5 H 0.2875 0.3276 0.4629 0.020 Uiso 1 1 calc R
C6 C 0.25753(14) 0.46512(13) 0.37439(11) 0.0163(3) Uani 1 1 d U
H6 H 0.2518 0.4231 0.3149 0.020 Uiso 1 1 calc R
C7 C 0.03706(15) 0.41960(15) 0.37419(11) 0.0223(4) Uani 1 1 d U
C8 C -0.09111(16) 0.45402(18) 0.40774(13) 0.0325(5) Uani 1 1 d U
H8 H -0.1539 0.4432 0.3589 0.049 Uiso 1 1 calc R
H9 H -0.0895 0.5351 0.4259 0.049 Uiso 1 1 calc R
H7 H -0.1144 0.4065 0.4605 0.049 Uiso 1 1 calc R
C9 C 0.31175(15) 0.58472(13) 0.35933(11) 0.0172(3) Uani 1 1 d U
H10 H 0.3981 0.5785 0.3308 0.021 Uiso 1 1 calc R
C10 C 0.22767(16) 0.65050(14) 0.29934(11) 0.0213(4) Uani 1 1 d U
C11 C 0.15411(18) 0.69538(16) 0.24974(13) 0.0289(4) Uani 1 1 d U
C12 C 0.54657(16) 0.35319(14) 0.47432(11) 0.0204(4) Uani 1 1 d U
C13 C 0.47573(16) 0.28981(14) 0.32328(11) 0.0199(4) Uani 1 1 d U
H15 H 0.5667 0.2904 0.3053 0.024 Uiso 1 1 calc R
H14 H 0.4265 0.3248 0.2727 0.024 Uiso 1 1 calc R
C14 C 0.43325(15) 0.16626(14) 0.33490(10) 0.0194(4) Uani 1 1 d U
C15 C 0.30730(17) 0.13432(16) 0.31975(12) 0.0269(4) Uani 1 1 d U
H16 H 0.2466 0.1901 0.3009 0.032 Uiso 1 1 calc R
C16 C 0.27040(18) 0.02075(18) 0.33226(12) 0.0325(4) Uani 1 1 d U
H17 H 0.1843 -0.0007 0.3218 0.039 Uiso 1 1 calc R
C17 C 0.3570(2) -0.06120(16) 0.35963(13) 0.0339(5) Uani 1 1 d U
H18 H 0.3305 -0.1385 0.3688 0.041 Uiso 1 1 calc R
C18 C 0.48275(18) -0.03048(16) 0.37367(12) 0.0300(4) Uani 1 1 d U
H19 H 0.5431 -0.0870 0.3915 0.036 Uiso 1 1 calc R
C19 C 0.52088(17) 0.08280(15) 0.36171(11) 0.0231(4) Uani 1 1 d U
H20 H 0.6073 0.1036 0.3719 0.028 Uiso 1 1 calc R
H1 H 0.241(2) 0.720(2) 0.6076(16) 0.046(7) Uiso 1 1 d .
H11 H 0.093(2) 0.7303(19) 0.2117(15) 0.044(6) Uiso 1 1 d .
N1 N 0.63843(15) 0.63949(13) 0.43815(11) 0.0293(4) Uani 1 1 d U
N2 N 0.46012(12) 0.36103(12) 0.40531(9) 0.0178(3) Uani 1 1 d U
O1 O 0.28173(11) 0.66103(12) 0.63301(9) 0.0278(3) Uani 1 1 d U
O2 O 0.32149(10) 0.64460(9) 0.44538(8) 0.0187(3) Uani 1 1 d U
O3 O 0.13194(10) 0.48064(10) 0.41256(7) 0.0195(2) Uani 1 1 d U
O4 O 0.05847(13) 0.34530(15) 0.31933(11) 0.0490(4) Uani 1 1 d U
O5 O 0.49936(11) 0.40932(10) 0.55053(8) 0.0217(3) Uani 1 1 d U
O6 O 0.64949(11) 0.30758(10) 0.47411(8) 0.0274(3) Uani 1 1 d U

loop_
_atom_site_aniso_label
_atom_site_aniso_U_11
_atom_site_aniso_U_22
_atom_site_aniso_U_33
_atom_site_aniso_U_23
_atom_site_aniso_U_13
_atom_site_aniso_U_12
C1 0.0242(9) 0.0229(9) 0.0262(9) -0.0060(7) -0.0061(7) 0.0027(7)
C2 0.0148(8) 0.0191(8) 0.0215(8) 0.0002(7) -0.0056(6) 0.0012(6)
C3 0.0205(9) 0.0171(8) 0.0244(8) -0.0004(7) -0.0063(7) -0.0007(7)
C4 0.0142(8) 0.0200(8) 0.0192(8) 0.0026(7) -0.0026(6) 0.0015(7)
C5 0.0156(8) 0.0149(7) 0.0198(8) 0.0024(6) 0.0012(6) -0.0005(6)
C6 0.0126(7) 0.0185(8) 0.0178(7) -0.0022(6) -0.0005(6) 0.0010(6)
C7 0.0197(8) 0.0276(9) 0.0198(8) -0.0011(8) -0.0017(7) -0.0067(7)
C8 0.0158(8) 0.0507(13) 0.0309(9) -0.0083(9) -0.0008(8) -0.0034(8)
C9 0.0163(7) 0.0168(8) 0.0186(8) 0.0018(7) -0.0026(6) 0.0014(7)
C10 0.0204(8) 0.0194(8) 0.0240(8) 0.0005(7) -0.0009(7) 0.0023(7)
C11 0.0284(10) 0.0284(10) 0.0299(10) 0.0035(8) -0.0063(9) 0.0090(8)
C12 0.0204(9) 0.0151(8) 0.0257(9) 0.0049(7) -0.0012(7) -0.0007(7)
C13 0.0208(8) 0.0208(8) 0.0182(8) 0.0037(7) 0.0021(7) 0.0025(7)
C14 0.0238(9) 0.0207(8) 0.0138(8) -0.0015(6) 0.0047(6) 0.0022(7)
C15 0.0244(9) 0.0291(9) 0.0272(9) -0.0078(8) 0.0002(8) 0.0019(8)
C16 0.0319(10) 0.0338(10) 0.0317(10) -0.0145(8) 0.0069(8) -0.0078(9)
C17 0.0530(12) 0.0208(9) 0.0279(9) -0.0067(8) 0.0117(9) -0.0046(9)
C18 0.0450(11) 0.0195(9) 0.0256(9) -0.0021(8) 0.0026(8) 0.0077(8)
C19 0.0269(9) 0.0222(8) 0.0201(8) -0.0012(7) 0.0024(7) 0.0044(7)
N1 0.0216(8) 0.0290(8) 0.0372(9) -0.0003(7) -0.0016(7) -0.0063(7)
N2 0.0157(6) 0.0166(6) 0.0213(7) 0.0016(6) -0.0010(6) 0.0005(6)
O1 0.0252(6) 0.0324(7) 0.0256(6) -0.0043(6) -0.0011(5) 0.0093(6)
O2 0.0187(6) 0.0158(6) 0.0218(6) -0.0014(5) -0.0055(5) 0.0031(5)
O3 0.0126(5) 0.0247(6) 0.0213(5) -0.0041(5) -0.0002(4) -0.0021(5)
O4 0.0254(7) 0.0649(10) 0.0568(9) -0.0392(8) 0.0070(7) -0.0173(7)
O5 0.0202(6) 0.0227(6) 0.0221(6) 0.0018(5) -0.0040(5) 0.0047(5)
O6 0.0200(6) 0.0266(7) 0.0355(7) 0.0038(6) -0.0030(5) 0.0058(5)

loop_
_atom_type_symbol
_atom_type_description
_atom_type_scat_dispersion_real
_atom_type_scat_dispersion_imag
_atom_type_scat_source
C C 0.0033 0.0016 'International Tables Vol C Tables 4.2.6.8 and 6.1.1.4'
H H 0.0000 0.0000 'International Tables Vol C Tables 4.2.6.8 and 6.1.1.4'
N N 0.0061 0.0033 'International Tables Vol C Tables 4.2.6.8 and 6.1.1.4'
O O 0.0106 0.0060 'International Tables Vol C Tables 4.2.6.8 and 6.1.1.4'

loop_
_geom_angle_atom_site_label_1
_geom_angle_atom_site_label_2
_geom_angle_atom_site_label_3
_geom_angle
O1 C1 C2 111.05(14)
O1 C1 H3 109.4
C2 C1 H3 109.4
O1 C1 H2 109.4
C2 C1 H2 109.4
H3 C1 H2 108.0
O2 C2 C3 108.41(13)
O2 C2 C1 106.36(13)
C3 C2 C1 106.50(13)
O2 C2 C4 112.19(13)
C3 C2 C4 112.53(13)
C1 C2 C4 110.50(13)
N1 C3 C2 172.50(18)
O5 C4 C5 103.84(12)
O5 C4 C2 108.60(12)
C5 C4 C2 115.30(13)
O5 C4 H4 109.6
C5 C4 H4 109.6
C2 C4 H4 109.6
N2 C5 C6 113.16(13)
N2 C5 C4 99.03(12)
C6 C5 C4 114.34(13)
N2 C5 H5 109.9
C6 C5 H5 109.9
C4 C5 H5 109.9
O3 C6 C5 108.18(12)
O3 C6 C9 106.51(12)
C5 C6 C9 111.81(13)
O3 C6 H6 110.1
C5 C6 H6 110.1
C9 C6 H6 110.1
O4 C7 O3 121.33(15)
O4 C7 C8 125.71(16)
O3 C7 C8 112.95(14)
C7 C8 H8 109.5
C7 C8 H9 109.5
H8 C8 H9 109.5
C7 C8 H7 109.5
H8 C8 H7 109.5
H9 C8 H7 109.5
O2 C9 C10 108.34(13)
O2 C9 C6 109.98(13)
C10 C9 C6 109.89(13)
O2 C9 H10 109.5
C10 C9 H10 109.5
C6 C9 H10 109.5
C11 C10 C9 174.46(18)
C10 C11 H11 177.8(14)
O6 C12 N2 128.78(16)
O6 C12 O5 122.10(15)
N2 C12 O5 109.12(13)
N2 C13 C14 114.25(13)
N2 C13 H15 108.7
C14 C13 H15 108.7
N2 C13 H14 108.7
C14 C13 H14 108.7
H15 C13 H14 107.6
C15 C14 C19 119.10(16)
C15 C14 C13 121.03(16)
C19 C14 C13 119.87(15)
C16 C15 C14 119.87(18)
C16 C15 H16 120.1
C14 C15 H16 120.1
C17 C16 C15 120.83(18)
C17 C16 H17 119.6
C15 C16 H17 119.6
C16 C17 C18 119.67(17)
C16 C17 H18 120.2
C18 C17 H18 120.2
C17 C18 C19 120.12(17)
C17 C18 H19 119.9
C19 C18 H19 119.9
C18 C19 C14 120.40(17)
C18 C19 H20 119.8
C14 C19 H20 119.8
C12 N2 C5 109.78(13)
C12 N2 C13 119.65(13)
C5 N2 C13 123.90(13)
C1 O1 H1 104.5(15)
C2 O2 C9 113.12(11)
C7 O3 C6 116.66(12)
C12 O5 C4 107.86(12)

loop_
_geom_bond_atom_site_label_1
_geom_bond_atom_site_label_2
_geom_bond_distance
C1 O1 1.407(2)
C1 C2 1.543(2)
C1 H3 0.9900
C1 H2 0.9900
C2 O2 1.4169(19)
C2 C3 1.496(2)
C2 C4 1.554(2)
C3 N1 1.142(2)
C4 O5 1.4412(18)
C4 C5 1.530(2)
C4 H4 1.0000
C5 N2 1.465(2)
C5 C6 1.516(2)
C5 H5 1.0000
C6 O3 1.4430(18)
C6 C9 1.519(2)
C6 H6 1.0000
C7 O4 1.200(2)
C7 O3 1.3455(19)
C7 C8 1.487(2)
C8 H8 0.9800
C8 H9 0.9800
C8 H7 0.9800
C9 O2 1.4424(19)
C9 C10 1.461(2)
C9 H10 1.0000
C10 C11 1.181(2)
C11 H11 0.94(2)
C12 O6 1.2034(19)
C12 N2 1.361(2)
C12 O5 1.384(2)
C13 N2 1.467(2)
C13 C14 1.514(2)
C13 H15 0.9900
C13 H14 0.9900
C14 C15 1.391(2)
C14 C19 1.393(2)
C15 C16 1.388(3)
C15 H16 0.9500
C16 C17 1.376(3)
C16 H17 0.9500
C17 C18 1.382(3)
C17 H18 0.9500
C18 C19 1.388(3)
C18 H19 0.9500
C19 H20 0.9500
O1 H1 0.88(3)
